data_7128734
loop_
_publ_author_name
'Patrick, Evan A.'
'Yang, Yan'
'Piers, Warren E.'
'Maron, Laurent'
'Gelfand, Benjamin S.'

_publ_section_title
;
 A monoanionic pentadentate ligand platform for scandium-pnictogen
 multiple bonds.
;
_journal_issue 69
_journal_name_full 'Chemical communications (Cambridge, England)'
_journal_page_first 8640
_journal_page_last 8643
_journal_paper_doi 10.1039/d1cc03481b
_journal_volume 57
_journal_year 2021
_chemical_formula_moiety 'C30 H28 B N7'
_chemical_formula_sum 'C30 H28 B N7'
_chemical_formula_weight 497.40
_space_group_crystal_system triclinic
_space_group_IT_number 2
_space_group_name_Hall '-P 1'
_space_group_name_H-M_alt 'P -1'
_atom_sites_solution_hydrogens mixed
_atom_sites_solution_primary dual
_audit_creation_date 2020-03-10
_audit_creation_method
;
Olex2 1.2
(compiled May 18 2018 14:05:52 for OlexSys, GUI svn.r5506)
;
_audit_update_record
;
2021-06-16 deposited with the CCDC.	2021-08-03 downloaded from the CCDC.
;
_cell_angle_alpha 118.2260(10)
_cell_angle_beta 96.3920(10)
_cell_angle_gamma 94.6160(10)
_cell_formula_units_Z 2
_cell_length_a 9.2828(10)
_cell_length_b 12.5090(14)
_cell_length_c 12.9773(14)
_cell_measurement_reflns_used 9888
_cell_measurement_temperature 173
_cell_measurement_theta_max 28.28
_cell_measurement_theta_min 2.23
_cell_volume 1304.1(2)
_computing_molecular_graphics 'Olex2 (Dolomanov et al., 2009)'
_computing_publication_material 'Olex2 (Dolomanov et al., 2009)'
_computing_structure_refinement 'ShelXL (Sheldrick, 2015)'
_computing_structure_solution 'ShelXT (Sheldrick, 2015)'
_diffrn_ambient_temperature 173
_diffrn_measured_fraction_theta_full 1.000
_diffrn_measured_fraction_theta_max 0.999
_diffrn_measurement_device_type 'Bruker APEX-II CCD'
_diffrn_measurement_method '\f and \w scans'
_diffrn_radiation_type MoK\a
_diffrn_radiation_wavelength 0.71073
_diffrn_reflns_av_R_equivalents 0.0413
_diffrn_reflns_av_unetI/netI 0.0257
_diffrn_reflns_Laue_measured_fraction_full 1.000
_diffrn_reflns_Laue_measured_fraction_max 0.999
_diffrn_reflns_limit_h_max 12
_diffrn_reflns_limit_h_min -12
_diffrn_reflns_limit_k_max 16
_diffrn_reflns_limit_k_min -16
_diffrn_reflns_limit_l_max 17
_diffrn_reflns_limit_l_min -17
_diffrn_reflns_number 46401
_diffrn_reflns_point_group_measured_fraction_full 1.000
_diffrn_reflns_point_group_measured_fraction_max 0.999
_diffrn_reflns_theta_full 25.242
_diffrn_reflns_theta_max 28.319
_diffrn_reflns_theta_min 1.807
_diffrn_standards_number 0
_exptl_absorpt_coefficient_mu 0.078
_exptl_absorpt_correction_T_max 0.7457
_exptl_absorpt_correction_T_min 0.7185
_exptl_absorpt_correction_type multi-scan
_exptl_absorpt_process_details
;
SADABS-2016/2 (Bruker,2016) was used for absorption correction.
wR2(int) was 0.0425 before and 0.0404 after correction.
The Ratio of minimum to maximum transmission is 0.9635.
The \l/2 correction factor is Not present.
;
_exptl_crystal_colour pink
_exptl_crystal_colour_primary pink
_exptl_crystal_density_diffrn 1.267
_exptl_crystal_description block
_exptl_crystal_F_000 524
_exptl_crystal_recrystallization_method 'Neat toluene'
_exptl_crystal_size_max 0.282
_exptl_crystal_size_mid 0.259
_exptl_crystal_size_min 0.202
_refine_diff_density_max 0.443
_refine_diff_density_min -0.259
_refine_diff_density_rms 0.043
_refine_ls_extinction_method none
_refine_ls_goodness_of_fit_ref 1.019
_refine_ls_hydrogen_treatment mixed
_refine_ls_matrix_type full
_refine_ls_number_parameters 349
_refine_ls_number_reflns 6500
_refine_ls_number_restraints 0
_refine_ls_restrained_S_all 1.019
_refine_ls_R_factor_all 0.0602
_refine_ls_R_factor_gt 0.0439
_refine_ls_shift/su_max 0.000
_refine_ls_shift/su_mean 0.000
_refine_ls_structure_factor_coef Fsqd
_refine_ls_weighting_details 'w=1/[\s^2^(Fo^2^)+(0.0468P)^2^+0.5585P] where P=(Fo^2^+2Fc^2^)/3'
_refine_ls_weighting_scheme calc
_refine_ls_wR_factor_gt 0.1032
_refine_ls_wR_factor_ref 0.1146
_reflns_Friedel_coverage 0.000
_reflns_number_gt 5102
_reflns_number_total 6500
_reflns_threshold_expression 'I > 2\s(I)'
_cod_data_source_file d1cc03481b2.cif
_cod_data_source_block ep390
_cod_depositor_comments 'Adding full bibliography for 7128734--7128737.cif.'
_cod_database_code 7128734
_shelx_shelxl_version_number 2018/3
_shelx_space_group_comment
;
The symmetry employed for this shelxl refinement is uniquely defined
by the following loop, which should always be used as a source of
symmetry information in preference to the above space-group names.
They are only intended as comments.
;
_shelx_estimated_absorpt_t_max 0.984
_shelx_estimated_absorpt_t_min 0.978
_olex2_refinement_description
;
1. Fixed Uiso
 At 1.2 times of:
  All C(H) groups
 At 1.5 times of:
  All C(H,H,H) groups
2.a Aromatic/amide H refined with riding coordinates:
 C4(H4), C5(H5A), C6(H6), C26(H26), C21(H21), C20(H20), C18(H18), C27(H27),
 C28(H28), C25(H25), C22(H22), C23(H23), C19(H19), C17(H17), C9(H9), C16(H16),
 C14(H14), C15(H15), C12(H12), C10(H10), C11(H11)
2.b Idealised Me refined as rotating group:
 C1(H1A,H1B,H1C), C30(H30A,H30B,H30C)
;
_olex2_submission_special_instructions 'No special instructions were received'

loop_
_space_group_symop_operation_xyz
'x, y, z'
'-x, -y, -z'

loop_
_atom_site_label
_atom_site_type_symbol
_atom_site_fract_x
_atom_site_fract_y
_atom_site_fract_z
_atom_site_U_iso_or_equiv
_atom_site_adp_type
_atom_site_occupancy
_atom_site_site_symmetry_order
_atom_site_calc_flag
_atom_site_refinement_flags_posn
_atom_site_refinement_flags_adp
_atom_site_refinement_flags_occupancy
_atom_site_disorder_assembly
_atom_site_disorder_group
N4 N 0.75514(12) 0.72308(10) 0.11923(9) 0.0218(2) Uani 1 1 d . . . . .
N5 N 0.82192(12) 0.76915(9) 0.43426(9) 0.0198(2) Uani 1 1 d . . . . .
N2 N 0.57446(12) 0.70099(10) 0.24053(9) 0.0210(2) Uani 1 1 d . . . . .
N1 N 0.53854(12) 0.70871(11) 0.34258(10) 0.0264(2) Uani 1 1 d . . . . .
N6 N 0.68779(14) 0.94720(10) 0.63175(11) 0.0304(3) Uani 1 1 d . . . . .
N3 N 0.78119(14) 0.84449(10) 0.15033(11) 0.0296(3) Uani 1 1 d . . . . .
N7 N 0.73946(16) 0.59873(12) 0.50686(12) 0.0384(3) Uani 1 1 d . . . . .
C3 C 0.91249(14) 0.82150(11) 0.53998(11) 0.0207(2) Uani 1 1 d . . . . .
C24 C 0.75155(14) 0.53868(11) 0.16099(11) 0.0213(2) Uani 1 1 d . . . . .
C7 C 0.85465(13) 0.76311(11) 0.33283(11) 0.0196(2) Uani 1 1 d . . . . .
C4 C 1.05117(14) 0.87651(12) 0.54759(12) 0.0248(3) Uani 1 1 d . . . . .
H4 H 1.117724 0.915432 0.620666 0.030 Uiso 1 1 calc R . . . .
C5 C 1.09219(14) 0.87412(12) 0.44634(13) 0.0259(3) Uani 1 1 d . . . . .
H5A H 1.187158 0.912149 0.450709 0.031 Uiso 1 1 calc R . . . .
C6 C 0.99586(14) 0.81693(12) 0.33984(12) 0.0238(3) Uani 1 1 d . . . . .
H6 H 1.025728 0.814178 0.271049 0.029 Uiso 1 1 calc R . . . .
C13 C 0.70476(14) 0.85525(12) 0.65488(11) 0.0238(3) Uani 1 1 d . . . . .
C26 C 0.64684(15) 0.45404(12) 0.16398(12) 0.0258(3) Uani 1 1 d . . . . .
H26 H 0.564014 0.481868 0.200242 0.031 Uiso 1 1 calc R . . . .
C21 C 0.73144(15) 0.65256(13) -0.00021(12) 0.0261(3) Uani 1 1 d . . . . .
H21 H 0.710081 0.565489 -0.042794 0.031 Uiso 1 1 calc R . . . .
C8 C 0.83939(15) 0.67231(13) 0.60454(12) 0.0274(3) Uani 1 1 d . . . . .
C2 C 0.85370(14) 0.80921(12) 0.63996(11) 0.0236(3) Uani 1 1 d . . . . .
C20 C 0.39290(15) 0.70009(13) 0.32970(13) 0.0304(3) Uani 1 1 d . . . . .
H20 H 0.337174 0.703296 0.387962 0.037 Uiso 1 1 calc R . . . .
C18 C 0.45219(15) 0.68627(13) 0.16602(12) 0.0273(3) Uani 1 1 d . . . . .
H18 H 0.448630 0.677643 0.088970 0.033 Uiso 1 1 calc R . . . .
C27 C 0.88640(16) 0.36837(13) 0.06051(13) 0.0310(3) Uani 1 1 d . . . . .
H27 H 0.970123 0.340362 0.025754 0.037 Uiso 1 1 calc R . . . .
C29 C 0.77884(17) 0.28503(13) 0.06118(12) 0.0299(3) Uani 1 1 d . . . . .
C28 C 0.66000(16) 0.33007(13) 0.11544(13) 0.0295(3) Uani 1 1 d . . . . .
H28 H 0.586491 0.275454 0.119528 0.035 Uiso 1 1 calc R . . . .
C25 C 0.87347(15) 0.49214(13) 0.10989(12) 0.0274(3) Uani 1 1 d . . . . .
H25 H 0.949655 0.547012 0.109016 0.033 Uiso 1 1 calc R . . . .
C22 C 0.74346(16) 0.72795(15) -0.04943(13) 0.0323(3) Uani 1 1 d . . . . .
H22 H 0.733276 0.705067 -0.131179 0.039 Uiso 1 1 calc R . . . .
C23 C 0.77405(17) 0.84588(14) 0.04793(14) 0.0335(3) Uani 1 1 d . . . . .
H23 H 0.788137 0.918679 0.041937 0.040 Uiso 1 1 calc R . . . .
C19 C 0.33318(15) 0.68583(14) 0.22034(13) 0.0328(3) Uani 1 1 d . . . . .
H19 H 0.232643 0.677597 0.189775 0.039 Uiso 1 1 calc R . . . .
C17 C 0.56409(18) 0.99673(13) 0.65289(14) 0.0353(3) Uani 1 1 d . . . . .
H17 H 0.550406 1.060946 0.634939 0.042 Uiso 1 1 calc R . . . .
C1 C 0.95731(17) 0.89029(15) 0.75876(12) 0.0349(3) Uani 1 1 d . . . . .
H1A H 1.053974 0.863730 0.753564 0.052 Uiso 1 1 calc GR . . . .
H1B H 0.917198 0.882749 0.822160 0.052 Uiso 1 1 calc GR . . . .
H1C H 0.966788 0.976073 0.776285 0.052 Uiso 1 1 calc GR . . . .
C9 C 0.92424(19) 0.62521(17) 0.66313(15) 0.0405(4) Uani 1 1 d . . . . .
H9 H 0.993560 0.678044 0.732605 0.049 Uiso 1 1 calc R . . . .
C16 C 0.45579(17) 0.96020(15) 0.69902(14) 0.0367(3) Uani 1 1 d . . . . .
H16 H 0.371219 0.999504 0.714710 0.044 Uiso 1 1 calc R . . . .
C14 C 0.59951(17) 0.81004(16) 0.69838(15) 0.0375(4) Uani 1 1 d . . . . .
H14 H 0.613045 0.742977 0.711952 0.045 Uiso 1 1 calc R . . . .
C15 C 0.47439(19) 0.86474(17) 0.72156(16) 0.0446(4) Uani 1 1 d . . . . .
H15 H 0.401793 0.836496 0.752871 0.053 Uiso 1 1 calc R . . . .
C30 C 0.7878(2) 0.14939(14) 0.00004(16) 0.0445(4) Uani 1 1 d . . . . .
H30A H 0.747097 0.112701 -0.084485 0.067 Uiso 1 1 calc GR . . . .
H30B H 0.731667 0.110021 0.035903 0.067 Uiso 1 1 calc GR . . . .
H30C H 0.890571 0.137400 0.009024 0.067 Uiso 1 1 calc GR . . . .
C12 C 0.7250(2) 0.47755(15) 0.46533(17) 0.0479(4) Uani 1 1 d . . . . .
H12 H 0.654528 0.425891 0.396239 0.057 Uiso 1 1 calc R . . . .
B1 B 0.73348(15) 0.68243(13) 0.21267(12) 0.0201(3) Uani 1 1 d . . . . .
C10 C 0.9056(2) 0.49717(19) 0.61751(19) 0.0527(5) Uani 1 1 d . . . . .
H10 H 0.961711 0.462386 0.656473 0.063 Uiso 1 1 calc R . . . .
C11 C 0.8071(2) 0.42400(17) 0.51772(18) 0.0522(5) Uani 1 1 d . . . . .
H11 H 0.794894 0.337281 0.484519 0.063 Uiso 1 1 calc R . . . .
H5 H 0.725(2) 0.7394(16) 0.4285(15) 0.041(5) Uiso 1 1 d . . . . .

loop_
_atom_site_aniso_label
_atom_site_aniso_U_11
_atom_site_aniso_U_22
_atom_site_aniso_U_33
_atom_site_aniso_U_23
_atom_site_aniso_U_13
_atom_site_aniso_U_12
N4 0.0235(5) 0.0217(5) 0.0212(5) 0.0110(4) 0.0048(4) 0.0028(4)
N5 0.0185(5) 0.0203(5) 0.0205(5) 0.0101(4) 0.0030(4) 0.0007(4)
N2 0.0217(5) 0.0218(5) 0.0193(5) 0.0098(4) 0.0039(4) 0.0036(4)
N1 0.0235(6) 0.0340(6) 0.0251(6) 0.0167(5) 0.0069(4) 0.0036(5)
N6 0.0347(7) 0.0223(6) 0.0337(6) 0.0120(5) 0.0117(5) 0.0041(5)
N3 0.0375(7) 0.0235(6) 0.0313(6) 0.0165(5) 0.0044(5) 0.0037(5)
N7 0.0486(8) 0.0270(6) 0.0371(7) 0.0167(6) -0.0013(6) -0.0027(6)
C3 0.0216(6) 0.0189(6) 0.0211(6) 0.0097(5) 0.0020(5) 0.0029(5)
C24 0.0232(6) 0.0219(6) 0.0177(6) 0.0095(5) 0.0007(5) 0.0023(5)
C7 0.0219(6) 0.0173(5) 0.0211(6) 0.0098(5) 0.0056(5) 0.0056(4)
C4 0.0205(6) 0.0232(6) 0.0273(7) 0.0113(5) -0.0015(5) -0.0002(5)
C5 0.0188(6) 0.0251(6) 0.0354(7) 0.0162(6) 0.0055(5) 0.0018(5)
C6 0.0234(6) 0.0247(6) 0.0270(6) 0.0143(5) 0.0093(5) 0.0057(5)
C13 0.0254(6) 0.0248(6) 0.0173(6) 0.0081(5) 0.0016(5) -0.0002(5)
C26 0.0267(7) 0.0257(6) 0.0260(7) 0.0134(5) 0.0048(5) 0.0034(5)
C21 0.0272(7) 0.0294(7) 0.0206(6) 0.0114(5) 0.0044(5) 0.0036(5)
C8 0.0310(7) 0.0327(7) 0.0265(7) 0.0195(6) 0.0094(5) 0.0072(6)
C2 0.0238(6) 0.0264(6) 0.0194(6) 0.0114(5) 0.0006(5) 0.0006(5)
C20 0.0235(7) 0.0320(7) 0.0348(8) 0.0149(6) 0.0095(6) 0.0019(5)
C18 0.0262(7) 0.0289(7) 0.0229(6) 0.0095(5) 0.0009(5) 0.0074(5)
C27 0.0283(7) 0.0314(7) 0.0315(7) 0.0128(6) 0.0051(6) 0.0126(6)
C29 0.0376(8) 0.0239(7) 0.0258(7) 0.0115(6) -0.0039(6) 0.0074(6)
C28 0.0337(7) 0.0252(7) 0.0307(7) 0.0159(6) 0.0012(6) 0.0007(6)
C25 0.0245(7) 0.0278(7) 0.0297(7) 0.0136(6) 0.0057(5) 0.0043(5)
C22 0.0311(7) 0.0453(9) 0.0268(7) 0.0228(7) 0.0042(6) 0.0047(6)
C23 0.0362(8) 0.0355(8) 0.0385(8) 0.0267(7) 0.0031(6) 0.0037(6)
C19 0.0198(6) 0.0342(8) 0.0350(8) 0.0101(6) 0.0007(6) 0.0042(6)
C17 0.0397(8) 0.0251(7) 0.0396(8) 0.0129(6) 0.0117(7) 0.0092(6)
C1 0.0313(8) 0.0444(9) 0.0222(7) 0.0137(6) -0.0027(6) -0.0029(6)
C9 0.0430(9) 0.0567(10) 0.0363(8) 0.0313(8) 0.0121(7) 0.0190(8)
C16 0.0282(7) 0.0368(8) 0.0366(8) 0.0105(7) 0.0074(6) 0.0067(6)
C14 0.0338(8) 0.0481(9) 0.0459(9) 0.0337(8) 0.0124(7) 0.0072(7)
C15 0.0340(8) 0.0595(11) 0.0524(10) 0.0349(9) 0.0179(7) 0.0064(8)
C30 0.0559(11) 0.0268(8) 0.0451(10) 0.0136(7) 0.0001(8) 0.0125(7)
C12 0.0690(12) 0.0282(8) 0.0463(10) 0.0191(7) 0.0108(9) -0.0009(8)
B1 0.0210(7) 0.0211(6) 0.0189(6) 0.0101(5) 0.0049(5) 0.0029(5)
C10 0.0693(13) 0.0643(12) 0.0627(12) 0.0520(11) 0.0348(10) 0.0402(10)
C11 0.0827(14) 0.0373(9) 0.0577(12) 0.0334(9) 0.0366(11) 0.0192(9)

loop_
_atom_type_symbol
_atom_type_description
_atom_type_scat_dispersion_real
_atom_type_scat_dispersion_imag
_atom_type_scat_source
C C 0.0033 0.0016 'International Tables Vol C Tables 4.2.6.8 and 6.1.1.4'
H H 0.0000 0.0000 'International Tables Vol C Tables 4.2.6.8 and 6.1.1.4'
B B 0.0013 0.0007 'International Tables Vol C Tables 4.2.6.8 and 6.1.1.4'
N N 0.0061 0.0033 'International Tables Vol C Tables 4.2.6.8 and 6.1.1.4'

loop_
_geom_angle_atom_site_label_1
_geom_angle_atom_site_label_2
_geom_angle_atom_site_label_3
_geom_angle
_geom_angle_site_symmetry_1
_geom_angle_site_symmetry_3
_geom_angle_publ_flag
N3 N4 B1 121.20(10) . . ?
C21 N4 N3 110.31(11) . . ?
C21 N4 B1 127.81(11) . . ?
C3 N5 C7 126.16(11) . . ?
N1 N2 B1 120.38(10) . . ?
C18 N2 N1 109.93(11) . . ?
C18 N2 B1 128.27(11) . . ?
C20 N1 N2 105.82(11) . . ?
C13 N6 C17 117.61(12) . . ?
C23 N3 N4 105.02(11) . . ?
C12 N7 C8 118.65(14) . . ?
N5 C3 C4 117.86(12) . . ?
N5 C3 C2 116.46(11) . . ?
C4 C3 C2 125.62(11) . . ?
C26 C24 C25 115.94(12) . . ?
C26 C24 B1 122.28(11) . . ?
C25 C24 B1 121.78(11) . . ?
N5 C7 C6 116.06(11) . . ?
N5 C7 B1 117.25(10) . . ?
C6 C7 B1 126.35(11) . . ?
C3 C4 C5 119.03(12) . . ?
C6 C5 C4 120.56(12) . . ?
C5 C6 C7 120.30(12) . . ?
N6 C13 C2 115.73(11) . . ?
N6 C13 C14 122.36(13) . . ?
C14 C13 C2 121.74(12) . . ?
C28 C26 C24 122.06(13) . . ?
N4 C21 C22 108.45(13) . . ?
N7 C8 C2 114.28(12) . . ?
N7 C8 C9 121.44(14) . . ?
C9 C8 C2 124.24(14) . . ?
C3 C2 C13 109.84(10) . . ?
C3 C2 C8 106.58(10) . . ?
C3 C2 C1 110.43(11) . . ?
C13 C2 C8 111.37(11) . . ?
C13 C2 C1 106.59(11) . . ?
C1 C2 C8 112.06(11) . . ?
N1 C20 C19 111.29(13) . . ?
N2 C18 C19 108.43(12) . . ?
C29 C27 C25 121.00(13) . . ?
C27 C29 C28 117.74(13) . . ?
C27 C29 C30 120.92(14) . . ?
C28 C29 C30 121.28(14) . . ?
C29 C28 C26 121.06(13) . . ?
C27 C25 C24 122.13(13) . . ?
C21 C22 C23 104.17(12) . . ?
N3 C23 C22 112.04(13) . . ?
C18 C19 C20 104.53(12) . . ?
N6 C17 C16 124.03(14) . . ?
C8 C9 C10 118.48(17) . . ?
C15 C16 C17 117.65(14) . . ?
C15 C14 C13 118.65(14) . . ?
C16 C15 C14 119.66(15) . . ?
N7 C12 C11 123.17(18) . . ?
N4 B1 N2 107.32(10) . . ?
N4 B1 C24 110.43(10) . . ?
N4 B1 C7 110.77(10) . . ?
N2 B1 C24 109.72(10) . . ?
N2 B1 C7 110.54(10) . . ?
C24 B1 C7 108.06(10) . . ?
C11 C10 C9 119.50(16) . . ?
C10 C11 C12 118.73(17) . . ?

loop_
_geom_bond_atom_site_label_1
_geom_bond_atom_site_label_2
_geom_bond_distance
_geom_bond_site_symmetry_2
_geom_bond_publ_flag
N4 N3 1.3665(15) . ?
N4 C21 1.3522(17) . ?
N4 B1 1.5461(17) . ?
N5 C3 1.3501(16) . ?
N5 C7 1.3525(16) . ?
N2 N1 1.3626(15) . ?
N2 C18 1.3456(17) . ?
N2 B1 1.5679(17) . ?
N1 C20 1.3328(18) . ?
N6 C13 1.3354(17) . ?
N6 C17 1.3422(19) . ?
N3 C23 1.3315(18) . ?
N7 C8 1.3460(19) . ?
N7 C12 1.336(2) . ?
C3 C4 1.3804(18) . ?
C3 C2 1.5289(17) . ?
C24 C26 1.3959(18) . ?
C24 C25 1.4026(18) . ?
C24 B1 1.6262(19) . ?
C7 C6 1.3976(18) . ?
C7 B1 1.6290(19) . ?
C4 C5 1.3959(19) . ?
C5 C6 1.3814(19) . ?
C13 C2 1.5372(19) . ?
C13 C14 1.3888(19) . ?
C26 C28 1.3930(19) . ?
C21 C22 1.3706(19) . ?
C8 C2 1.5385(19) . ?
C8 C9 1.382(2) . ?
C2 C1 1.5377(18) . ?
C20 C19 1.387(2) . ?
C18 C19 1.376(2) . ?
C27 C29 1.388(2) . ?
C27 C25 1.3895(19) . ?
C29 C28 1.389(2) . ?
C29 C30 1.510(2) . ?
C22 C23 1.394(2) . ?
C17 C16 1.377(2) . ?
C9 C10 1.408(3) . ?
C16 C15 1.376(2) . ?
C14 C15 1.385(2) . ?
C12 C11 1.375(3) . ?
C10 C11 1.353(3) . ?
